data_8102888
loop_
_publ_author_name
'B. C. Chan'
'P. K. Dorhout'

_publ_section_title
;
Crystal structures of potassium terbium(III) tetrasulfidogermanate, 
KTbGeS~4~, and potassium praseodymium(III) tetraselenidogermanat, 
KPrGeSe~4~
;
_journal_issue 1
_journal_name_full 'Zeitschrift f\"ur Kristallographie - New Crystal Structures'
_journal_page_first 7
_journal_page_last 8
_journal_volume 220
_journal_year 2005
_chemical_formula_sum 'Ge K Pr Se4'
_chemical_formula_weight 568.44
_chemical_name_systematic 'potassium praseodymium(III) tetraselenidogermanate'
_space_group_IT_number 4
_symmetry_cell_setting monoclinic
_symmetry_space_group_name_Hall 'P 2yb'
_symmetry_space_group_name_H-M 'P 1 21 1'
_atom_sites_solution_hydrogens geom
_atom_sites_solution_primary direct
_atom_sites_solution_secondary difmap
_audit_creation_method SHELXL-97
_cell_angle_alpha 90.00
_cell_angle_beta 108.157(2)
_cell_angle_gamma 90.00
_cell_formula_units_Z 2
_cell_length_a 6.8280(8)
_cell_length_b 7.0105(8)
_cell_length_c 8.9868(10)
_cell_measurement_temperature 298(2)
_cell_volume 408.76(8)
_computing_cell_refinement 'Bruker SMART'
_computing_data_collection 'Bruker SMART'
_computing_data_reduction 'Bruker SAINT'
_computing_molecular_graphics 'Bruker SHELXTL'
_computing_publication_material 'Bruker SHELXTL'
_computing_structure_refinement 'SHELXL-97 (Sheldrick, 1997)'
_computing_structure_solution 'SHELXS-97 (Sheldrick, 1990)'
_diffrn_ambient_temperature 298(2)
_diffrn_measured_fraction_theta_full 0.997
_diffrn_measured_fraction_theta_max 0.997
_diffrn_measurement_device_type 'CCD area detector'
_diffrn_measurement_method 'phi and omega scans'
_diffrn_radiation_monochromator graphite
_diffrn_radiation_source 'fine-focus sealed tube'
_diffrn_radiation_type MoK\a
_diffrn_radiation_wavelength 0.71073
_diffrn_reflns_av_R_equivalents 0.0430
_diffrn_reflns_av_sigmaI/netI 0.0551
_diffrn_reflns_limit_h_max 7
_diffrn_reflns_limit_h_min -7
_diffrn_reflns_limit_k_max 7
_diffrn_reflns_limit_k_min -7
_diffrn_reflns_limit_l_max 9
_diffrn_reflns_limit_l_min -9
_diffrn_reflns_number 2578
_diffrn_reflns_theta_full 23.29
_diffrn_reflns_theta_max 23.29
_diffrn_reflns_theta_min 2.39
_exptl_absorpt_coefficient_mu 27.777
_exptl_absorpt_correction_T_max 1
_exptl_absorpt_correction_T_min 0.430994
_exptl_absorpt_correction_type SADABS
_exptl_crystal_colour orange
_exptl_crystal_density_diffrn 4.618
_exptl_crystal_density_method 'not measured'
_exptl_crystal_description plate
_exptl_crystal_F_000 492
_exptl_crystal_size_max 0.2
_exptl_crystal_size_mid 0.2
_exptl_crystal_size_min 0.01
_refine_diff_density_max 1.721
_refine_diff_density_min -1.167
_refine_diff_density_rms 0.387
_refine_ls_abs_structure_details 'Flack H D (1983), Acta Cryst. A39, 876-881'
_refine_ls_abs_structure_Flack 0.45(5)
_refine_ls_extinction_coef 0.0280(16)
_refine_ls_extinction_expression Fc^*^=kFc[1+0.001xFc^2^\l^3^/sin(2\q)]^-1/4^
_refine_ls_extinction_method SHELXL
_refine_ls_goodness_of_fit_ref 1.110
_refine_ls_hydrogen_treatment mixed
_refine_ls_matrix_type full
_refine_ls_number_parameters 66
_refine_ls_number_reflns 1178
_refine_ls_number_restraints 1
_refine_ls_restrained_S_all 1.110
_refine_ls_R_factor_all 0.0381
_refine_ls_R_factor_gt 0.0371
_refine_ls_shift/su_max 0.000
_refine_ls_shift/su_mean 0.000
_refine_ls_structure_factor_coef Fsqd
_refine_ls_weighting_details 'calc w=1/[\s^2^(Fo^2^)+(0.0510P)^2^+0.0000P] where P=(Fo^2^+2Fc^2^)/3'
_refine_ls_weighting_scheme calc
_refine_ls_wR_factor_gt 0.0893
_refine_ls_wR_factor_ref 0.0898
_reflns_number_gt 1153
_reflns_number_total 1178
_reflns_threshold_expression >2sigma(I)
_cod_data_source_file 409812.cff
_cod_data_source_block pdcd236
_cod_original_sg_symbol_H-M P2(1)
_cod_original_formula_sum 'Ge1 K1 Pr1 Se4'
_cod_database_code 8102888

loop_
_symmetry_equiv_pos_as_xyz
'x, y, z'
'-x, y+1/2, -z'

loop_
_atom_site_label
_atom_site_type_symbol
_atom_site_fract_x
_atom_site_fract_y
_atom_site_fract_z
_atom_site_U_iso_or_equiv
_atom_site_adp_type
_atom_site_occupancy
_atom_site_symmetry_multiplicity
_atom_site_Wyckoff_symbol
_atom_site_calc_flag
_atom_site_refinement_flags
_atom_site_disorder_assembly
_atom_site_disorder_group
Pr1 Pr 0.23170(11) -0.00030(11) 0.55344(8) 0.0146(3) Uani 1 2 a d . . .
Se1 Se 0.0097(2) 0.2588(2) 0.28353(17) 0.0160(4) Uani 1 2 a d . . .
Se2 Se 0.0327(2) 0.2750(2) 0.73059(18) 0.0155(4) Uani 1 2 a d . . .
Se3 Se 0.4148(2) 0.5346(3) 0.15133(16) 0.0230(4) Uani 1 2 a d . . .
Se4 Se 0.5771(2) 0.0852(2) 0.42233(16) 0.0181(4) Uani 1 2 a d . . .
Ge1 Ge 0.2168(2) 0.5320(2) 0.31820(16) 0.0132(4) Uani 1 2 a d . . .
K1 K 0.2576(5) 0.0114(8) 0.0624(4) 0.0347(9) Uani 1 2 a d . . .

loop_
_atom_site_aniso_label
_atom_site_aniso_U_11
_atom_site_aniso_U_22
_atom_site_aniso_U_33
_atom_site_aniso_U_23
_atom_site_aniso_U_13
_atom_site_aniso_U_12
Pr1 0.0128(4) 0.0176(5) 0.0149(5) -0.0003(4) 0.0065(3) 0.0007(3)
Se1 0.0167(7) 0.0135(8) 0.0186(10) -0.0005(7) 0.0066(6) -0.0020(6)
Se2 0.0156(7) 0.0142(8) 0.0167(9) -0.0009(7) 0.0051(6) -0.0020(7)
Se3 0.0179(7) 0.0392(10) 0.0144(8) 0.0033(8) 0.0086(6) 0.0011(7)
Se4 0.0146(7) 0.0261(9) 0.0143(8) 0.0005(7) 0.0054(6) -0.0047(7)
Ge1 0.0114(7) 0.0139(9) 0.0158(8) -0.0006(7) 0.0061(6) -0.0003(7)
K1 0.040(2) 0.045(2) 0.0206(18) 0.000(2) 0.0129(15) 0.002(2)

loop_
_atom_type_symbol
_atom_type_description
_atom_type_scat_dispersion_real
_atom_type_scat_dispersion_imag
_atom_type_scat_source
K K 0.2009 0.2494 'International Tables Vol C Tables 4.2.6.8 and 6.1.1.4'
Ge Ge 0.1547 1.8001 'International Tables Vol C Tables 4.2.6.8 and 6.1.1.4'
Se Se -0.0929 2.2259 'International Tables Vol C Tables 4.2.6.8 and 6.1.1.4'
Pr Pr -0.2180 2.8214 'International Tables Vol C Tables 4.2.6.8 and 6.1.1.4'

loop_
_geom_angle_atom_site_label_1
_geom_angle_atom_site_label_2
_geom_angle_atom_site_label_3
_geom_angle
_geom_angle_site_symmetry_1
_geom_angle_site_symmetry_3
_geom_angle_publ_flag
Se3 Pr1 Se4 79.42(4) 2_646 . ?
Se3 Pr1 Se1 136.50(6) 2_646 . ?
Se4 Pr1 Se1 79.90(5) . . ?
Se3 Pr1 Se1 91.54(5) 2_646 2_546 ?
Se4 Pr1 Se1 155.49(5) . 2_546 ?
Se1 Pr1 Se1 120.54(3) . 2_546 ?
Se3 Pr1 Se2 152.24(6) 2_646 2_546 ?
Se4 Pr1 Se2 96.11(5) . 2_546 ?
Se1 Pr1 Se2 67.88(4) . 2_546 ?
Se1 Pr1 Se2 81.29(4) 2_546 2_546 ?
Se3 Pr1 Se2 81.61(5) 2_646 . ?
Se4 Pr1 Se2 127.22(5) . . ?
Se1 Pr1 Se2 81.18(4) . . ?
Se1 Pr1 Se2 72.87(4) 2_546 . ?
Se2 Pr1 Se2 120.89(3) 2_546 . ?
Se3 Pr1 Se4 79.19(5) 2_646 2_646 ?
Se4 Pr1 Se4 81.55(3) . 2_646 ?
Se1 Pr1 Se4 134.25(5) . 2_646 ?
Se1 Pr1 Se4 74.36(4) 2_546 2_646 ?
Se2 Pr1 Se4 73.06(4) 2_546 2_646 ?
Se2 Pr1 Se4 141.26(5) . 2_646 ?
Se3 Pr1 K1 127.23(5) 2_646 . ?
Se4 Pr1 K1 48.13(5) . . ?
Se1 Pr1 K1 50.44(7) . . ?
Se1 Pr1 K1 132.90(7) 2_546 . ?
Se2 Pr1 K1 51.79(6) 2_546 . ?
Se2 Pr1 K1 131.24(7) . . ?
Se4 Pr1 K1 86.70(8) 2_646 . ?
Se3 Pr1 K1 48.28(5) 2_646 1_556 ?
Se4 Pr1 K1 127.18(6) . 1_556 ?
Se1 Pr1 K1 130.59(8) . 1_556 ?
Se1 Pr1 K1 51.55(7) 2_546 1_556 ?
Se2 Pr1 K1 132.78(7) 2_546 1_556 ?
Se2 Pr1 K1 49.41(7) . 1_556 ?
Se4 Pr1 K1 93.54(7) 2_646 1_556 ?
K1 Pr1 K1 175.23(10) . 1_556 ?
Ge1 Se1 Pr1 104.65(6) . . ?
Ge1 Se1 Pr1 82.93(6) . 2_556 ?
Pr1 Se1 Pr1 99.12(4) . 2_556 ?
Ge1 Se1 K1 95.94(11) . . ?
Pr1 Se1 K1 86.96(8) . . ?
Pr1 Se1 K1 173.92(9) 2_556 . ?
Ge1 Se1 K1 80.39(9) . 2 ?
Pr1 Se1 K1 172.90(9) . 2 ?
Pr1 Se1 K1 86.38(7) 2_556 2 ?
K1 Se1 K1 87.54(7) . 2 ?
Ge1 Se2 Pr1 90.73(6) 2_546 2_556 ?
Ge1 Se2 Pr1 81.95(6) 2_546 . ?
Pr1 Se2 Pr1 97.59(5) 2_556 . ?
Ge1 Se2 K1 82.77(9) 2_546 1_556 ?
Pr1 Se2 K1 170.92(7) 2_556 1_556 ?
Pr1 Se2 K1 87.80(8) . 1_556 ?
Ge1 Se2 K1 86.87(10) 2_546 2_556 ?
Pr1 Se2 K1 85.17(7) 2_556 2_556 ?
Pr1 Se2 K1 168.50(10) . 2_556 ?
K1 Se2 K1 88.15(7) 1_556 2_556 ?
Ge1 Se3 Pr1 84.10(5) . 2_656 ?
Ge1 Se3 K1 173.80(10) . 2_655 ?
Pr1 Se3 K1 90.35(7) 2_656 2_655 ?
Ge1 Se3 K1 87.50(8) . 1_565 ?
Pr1 Se3 K1 112.54(8) 2_656 1_565 ?
K1 Se3 K1 97.21(12) 2_655 1_565 ?
Ge1 Se3 K1 86.86(8) . . ?
Pr1 Se3 K1 101.70(8) 2_656 . ?
K1 Se3 K1 91.56(12) 2_655 . ?
K1 Se3 K1 144.49(11) 1_565 . ?
Ge1 Se4 Pr1 83.09(5) 2_646 . ?
Ge1 Se4 Pr1 88.34(6) 2_646 2_656 ?
Pr1 Se4 Pr1 120.88(6) . 2_656 ?
Ge1 Se4 K1 161.51(13) 2_646 . ?
Pr1 Se4 K1 89.61(7) . . ?
Pr1 Se4 K1 109.93(11) 2_656 . ?
Se3 Ge1 Se1 111.78(8) . . ?
Se3 Ge1 Se4 110.63(7) . 2_656 ?
Se1 Ge1 Se4 114.35(8) . 2_656 ?
Se3 Ge1 Se2 114.16(8) . 2_556 ?
Se1 Ge1 Se2 101.28(6) . 2_556 ?
Se4 Ge1 Se2 104.19(8) 2_656 2_556 ?
Se3 Ge1 K1 85.72(7) . 2 ?
Se1 Ge1 K1 63.43(9) . 2 ?
Se4 Ge1 K1 161.97(9) 2_656 2 ?
Se2 Ge1 K1 60.63(9) 2_556 2 ?
Se4 K1 Se3 101.27(10) . 2_645 ?
Se4 K1 Se2 137.68(18) . 1_554 ?
Se3 K1 Se2 71.13(8) 2_645 1_554 ?
Se4 K1 Se1 69.71(8) . . ?
Se3 K1 Se1 146.50(18) 2_645 . ?
Se2 K1 Se1 93.58(12) 1_554 . ?
Se4 K1 Se3 82.32(10) . 1_545 ?
Se3 K1 Se3 88.04(11) 2_645 1_545 ?
Se2 K1 Se3 136.77(13) 1_554 1_545 ?
Se1 K1 Se3 121.01(11) . 1_545 ?
Se4 K1 Se2 82.33(8) . 2_546 ?
Se3 K1 Se2 154.67(19) 2_645 2_546 ?
Se2 K1 Se2 122.53(10) 1_554 2_546 ?
Se1 K1 Se2 58.36(6) . 2_546 ?
Se3 K1 Se2 67.44(10) 1_545 2_546 ?
Se4 K1 Se1 158.55(18) . 2_545 ?
Se3 K1 Se1 77.10(8) 2_645 2_545 ?
Se2 K1 Se1 62.58(6) 1_554 2_545 ?
Se1 K1 Se1 122.97(10) . 2_545 ?
Se3 K1 Se1 76.27(11) 1_545 2_545 ?
Se2 K1 Se1 90.42(11) 2_546 2_545 ?
Se4 K1 Se3 65.98(9) . . ?
Se3 K1 Se3 83.14(11) 2_645 . ?
Se2 K1 Se3 71.75(11) 1_554 . ?
Se1 K1 Se3 63.59(9) . . ?
Se3 K1 Se3 144.49(11) 1_545 . ?
Se2 K1 Se3 120.42(11) 2_546 . ?
Se1 K1 Se3 133.93(13) 2_545 . ?
Se4 K1 Ge1 163.06(15) . 2_545 ?
Se3 K1 Ge1 90.89(8) 2_645 2_545 ?
Se2 K1 Ge1 36.60(5) 1_554 2_545 ?
Se1 K1 Ge1 93.66(9) . 2_545 ?
Se3 K1 Ge1 110.10(13) 1_545 2_545 ?
Se2 K1 Ge1 91.73(9) 2_546 2_545 ?
Se1 K1 Ge1 36.18(5) 2_545 2_545 ?
Se3 K1 Ge1 104.39(13) . 2_545 ?
Se4 K1 Pr1 42.26(4) . . ?
Se3 K1 Pr1 143.07(10) 2_645 . ?
Se2 K1 Pr1 136.19(12) 1_554 . ?
Se1 K1 Pr1 42.60(4) . . ?
Se3 K1 Pr1 82.06(8) 1_545 . ?
Se2 K1 Pr1 43.05(4) 2_546 . ?
Se1 K1 Pr1 133.44(12) 2_545 . ?
Se3 K1 Pr1 84.64(8) . . ?
Ge1 K1 Pr1 125.93(9) 2_545 . ?
Se4 K1 Pr1 142.41(10) . 1_554 ?
Se3 K1 Pr1 41.37(4) 2_645 1_554 ?
Se2 K1 Pr1 42.79(5) 1_554 1_554 ?
Se1 K1 Pr1 136.01(12) . 1_554 ?
Se3 K1 Pr1 97.20(10) 1_545 1_554 ?
Se2 K1 Pr1 132.35(12) 2_546 1_554 ?
Se1 K1 Pr1 42.07(4) 2_545 1_554 ?
Se3 K1 Pr1 98.52(10) . 1_554 ?
Ge1 K1 Pr1 49.88(4) 2_545 1_554 ?
Pr1 K1 Pr1 175.23(10) . 1_554 ?
Se4 K1 K1 123.10(13) . 2_545 ?
Se3 K1 K1 117.73(12) 2_645 2_545 ?
Se2 K1 K1 95.29(12) 1_554 2_545 ?
Se1 K1 K1 92.63(12) . 2_545 ?
Se3 K1 K1 60.93(4) 1_545 2_545 ?
Se2 K1 K1 45.17(8) 2_546 2_545 ?
Se1 K1 K1 45.40(7) 2_545 2_545 ?
Se3 K1 K1 151.18(11) . 2_545 ?
Ge1 K1 K1 58.70(10) 2_545 2_545 ?
Pr1 K1 K1 88.06(10) . 2_545 ?
Pr1 K1 K1 87.47(9) 1_554 2_545 ?

loop_
_geom_bond_atom_site_label_1
_geom_bond_atom_site_label_2
_geom_bond_distance
_geom_bond_site_symmetry_2
_geom_bond_publ_flag
Pr1 Se3 2.9891(16) 2_646 ?
Pr1 Se4 3.0071(16) . ?
Pr1 Se1 3.0313(17) . ?
Pr1 Se1 3.0367(17) 2_546 ?
Pr1 Se2 3.0632(17) 2_546 ?
Pr1 Se2 3.0749(17) . ?
Pr1 Se4 3.1649(18) 2_646 ?
Pr1 K1 4.472(3) . ?
Pr1 K1 4.523(3) 1_556 ?
Se1 Ge1 2.343(2) . ?
Se1 Pr1 3.0367(17) 2_556 ?
Se1 K1 3.452(4) . ?
Se1 K1 3.549(4) 2 ?
Se2 Ge1 2.352(2) 2_546 ?
Se2 Pr1 3.0632(17) 2_556 ?
Se2 K1 3.437(4) 1_556 ?
Se2 K1 3.526(4) 2_556 ?
Se3 Ge1 2.3110(19) . ?
Se3 Pr1 2.9891(16) 2_656 ?
Se3 K1 3.376(4) 2_655 ?
Se3 K1 3.525(6) 1_565 ?
Se3 K1 3.835(6) . ?
Se4 Ge1 2.348(2) 2_646 ?
Se4 Pr1 3.1649(18) 2_656 ?
Se4 K1 3.330(4) . ?
Ge1 Se4 2.348(2) 2_656 ?
Ge1 Se2 2.352(2) 2_556 ?
Ge1 K1 3.913(4) 2 ?
K1 Se3 3.376(4) 2_645 ?
K1 Se2 3.437(4) 1_554 ?
K1 Se3 3.525(6) 1_545 ?
K1 Se2 3.526(4) 2_546 ?
K1 Se1 3.549(4) 2_545 ?
K1 Ge1 3.913(4) 2_545 ?
K1 Pr1 4.523(3) 1_554 ?
K1 K1 4.844(5) 2_545 ?
